data_1566874
loop_
_publ_author_name
'Xing, Yi'
'Li, Zhongyu'
'Baryshnikov, Glib'
'Shen, Shen'
'Ye, Danfeng'
'\%Agren, Hans'
'Zhu, Liangliang'

_publ_section_title
;
 Water Molecular Bridge-Induced Selective Dual Polarization in Crystals
 for Stable Multi-Emitter
;
_journal_name_full 'Chemical Science'
_journal_paper_doi 10.1039/D2SC00908K
_journal_year 2022
_chemical_formula_sum 'C16 H14 N2 O2'
_chemical_formula_weight 266.29
_space_group_crystal_system monoclinic
_space_group_IT_number 13
_space_group_name_Hall '-P 2yc'
_space_group_name_H-M_alt 'P 1 2/c 1'
_atom_sites_solution_hydrogens mixed
_audit_creation_method SHELXL-2016/6
_audit_update_record
;
2021-06-16 deposited with the CCDC.	2022-04-26 downloaded from the CCDC.
;
_cell_angle_alpha 90
_cell_angle_beta 100.984(3)
_cell_angle_gamma 90
_cell_formula_units_Z 4
_cell_length_a 9.9480(6)
_cell_length_b 5.7541(3)
_cell_length_c 23.8405(14)
_cell_measurement_reflns_used 1001
_cell_measurement_temperature 173(2)
_cell_measurement_theta_max 31.60
_cell_measurement_theta_min 3.29
_cell_volume 1339.67(13)
_computing_cell_refinement 'Bruker SAINT'
_computing_data_collection 'Bruker APEX2'
_computing_data_reduction 'Bruker SAINT'
_computing_molecular_graphics 'Bruker SHELXTL'
_computing_publication_material 'Bruker SHELXTL'
_computing_structure_refinement 'SHELXL-2016/6 (Sheldrick, 2016)'
_computing_structure_solution 'SHELXT 2014/5 (Sheldrick, 2014)'
_diffrn_ambient_temperature 173(2)
_diffrn_measured_fraction_theta_full 0.999
_diffrn_measured_fraction_theta_max 0.999
_diffrn_measurement_device_type 'Bruker APEX-II CCD'
_diffrn_measurement_method '\f and \w scans'
_diffrn_radiation_type GaK\a
_diffrn_radiation_wavelength 1.34138
_diffrn_reflns_av_R_equivalents 0.0488
_diffrn_reflns_av_unetI/netI 0.0265
_diffrn_reflns_Laue_measured_fraction_full 0.999
_diffrn_reflns_Laue_measured_fraction_max 0.999
_diffrn_reflns_limit_h_max 12
_diffrn_reflns_limit_h_min -12
_diffrn_reflns_limit_k_max 7
_diffrn_reflns_limit_k_min -7
_diffrn_reflns_limit_l_max 29
_diffrn_reflns_limit_l_min -29
_diffrn_reflns_number 18175
_diffrn_reflns_point_group_measured_fraction_full 0.999
_diffrn_reflns_point_group_measured_fraction_max 0.999
_diffrn_reflns_theta_full 53.594
_diffrn_reflns_theta_max 56.494
_diffrn_reflns_theta_min 3.286
_exptl_absorpt_coefficient_mu 0.456
_exptl_absorpt_correction_T_max 0.751
_exptl_absorpt_correction_T_min 0.668
_exptl_absorpt_correction_type multi-scan
_exptl_absorpt_process_details sadabs
_exptl_crystal_colour colourless
_exptl_crystal_density_diffrn 1.320
_exptl_crystal_description rod
_exptl_crystal_F_000 560
_exptl_crystal_size_max 0.210
_exptl_crystal_size_mid 0.140
_exptl_crystal_size_min 0.060
_refine_diff_density_max 0.196
_refine_diff_density_min -0.182
_refine_diff_density_rms 0.035
_refine_ls_extinction_method none
_refine_ls_goodness_of_fit_ref 1.039
_refine_ls_hydrogen_treatment mixed
_refine_ls_matrix_type full
_refine_ls_number_parameters 193
_refine_ls_number_reflns 2695
_refine_ls_number_restraints 0
_refine_ls_restrained_S_all 1.039
_refine_ls_R_factor_all 0.0407
_refine_ls_R_factor_gt 0.0341
_refine_ls_shift/su_max 0.001
_refine_ls_shift/su_mean 0.000
_refine_ls_structure_factor_coef Fsqd
_refine_ls_weighting_details 'w=1/[\s^2^(Fo^2^)+(0.0313P)^2^+0.4768P] where P=(Fo^2^+2Fc^2^)/3'
_refine_ls_weighting_scheme calc
_refine_ls_wR_factor_gt 0.0786
_refine_ls_wR_factor_ref 0.0828
_reflns_Friedel_coverage 0.000
_reflns_number_gt 2359
_reflns_number_total 2695
_reflns_threshold_expression 'I > 2\s(I)'
_cod_data_source_file d2sc00908k2.cif
_cod_data_source_block ga_201106b_a
_cod_original_sg_symbol_H-M 'P 2/c'
_cod_database_code 1566874
_shelx_shelxl_version_number 2016/6
_shelx_space_group_comment
; 
The symmetry employed for this shelxl refinement is uniquely defined 
by the following loop, which should always be used as a source of 
symmetry information in preference to the above space-group names. 
They are only intended as comments. 
;
_shelx_estimated_absorpt_t_min 0.910
_shelx_estimated_absorpt_t_max 0.973

loop_
_space_group_symop_operation_xyz
'x, y, z'
'-x, y, -z+1/2'
'-x, -y, -z'
'x, -y, z-1/2'

loop_
_atom_site_label
_atom_site_type_symbol
_atom_site_fract_x
_atom_site_fract_y
_atom_site_fract_z
_atom_site_U_iso_or_equiv
_atom_site_adp_type
_atom_site_occupancy
_atom_site_site_symmetry_order
_atom_site_calc_flag
_atom_site_refinement_flags_posn
_atom_site_refinement_flags_adp
_atom_site_refinement_flags_occupancy
_atom_site_disorder_assembly
_atom_site_disorder_group
N1 N 0.85277(11) 1.1176(2) 0.48669(4) 0.0296(3) Uani 1 1 d . . . . .
N2 N 0.81350(11) -0.02618(19) 0.80889(4) 0.0304(3) Uani 1 1 d . . . . .
O1 O 0.85375(8) 0.54804(16) 0.65403(4) 0.0275(2) Uani 1 1 d . . . . .
H1 H 0.9031(19) 0.617(3) 0.6292(8) 0.056(5) Uiso 1 1 d . . . . .
O2 O 0.05562(9) 0.66706(16) 0.60552(4) 0.0271(2) Uani 1 1 d . . . . .
H2A H 0.0978(18) 0.765(3) 0.6327(8) 0.052(5) Uiso 1 1 d . . . . .
H2B H 0.0740(19) 0.730(3) 0.5731(9) 0.059(5) Uiso 1 1 d . . . . .
C1 C 0.71592(11) 0.5675(2) 0.64016(5) 0.0205(2) Uani 1 1 d . . . . .
C2 C 0.64877(12) 0.7053(2) 0.59498(5) 0.0219(2) Uani 1 1 d . . . . .
C3 C 0.50599(12) 0.7127(2) 0.58344(5) 0.0270(3) Uani 1 1 d . . . . .
H3 H 0.460312 0.805247 0.552619 0.032 Uiso 1 1 calc R U . . .
C4 C 0.42946(12) 0.5885(2) 0.61586(5) 0.0283(3) Uani 1 1 d . . . . .
H4 H 0.332388 0.599122 0.608250 0.034 Uiso 1 1 calc R U . . .
C5 C 0.49654(12) 0.4483(2) 0.65957(5) 0.0245(3) Uani 1 1 d . . . . .
H5 H 0.444362 0.359712 0.681380 0.029 Uiso 1 1 calc R U . . .
C6 C 0.63931(11) 0.4344(2) 0.67230(5) 0.0206(2) Uani 1 1 d . . . . .
C7 C 0.85915(14) 1.1727(2) 0.54156(6) 0.0307(3) Uani 1 1 d . . . . .
H7 H 0.908094 1.308597 0.555924 0.037 Uiso 1 1 calc R U . . .
C8 C 0.79837(13) 1.0424(2) 0.57849(5) 0.0284(3) Uani 1 1 d . . . . .
H8 H 0.806879 1.087813 0.617317 0.034 Uiso 1 1 calc R U . . .
C9 C 0.72469(11) 0.8446(2) 0.55845(5) 0.0221(2) Uani 1 1 d . . . . .
C10 C 0.71883(14) 0.7859(2) 0.50171(5) 0.0313(3) Uani 1 1 d . . . . .
H10 H 0.670586 0.651066 0.486108 0.038 Uiso 1 1 calc R U . . .
C11 C 0.78399(14) 0.9257(3) 0.46807(5) 0.0343(3) Uani 1 1 d . . . . .
H11 H 0.779407 0.882100 0.429314 0.041 Uiso 1 1 calc R U . . .
C12 C 0.70546(13) -0.0849(2) 0.76905(5) 0.0274(3) Uani 1 1 d . . . . .
H12 H 0.664823 -0.232700 0.771972 0.033 Uiso 1 1 calc R U . . .
C13 C 0.64935(12) 0.0565(2) 0.72388(5) 0.0235(3) Uani 1 1 d . . . . .
H13 H 0.573002 0.004713 0.696507 0.028 Uiso 1 1 calc R U . . .
C14 C 0.70535(11) 0.2758(2) 0.71863(5) 0.0205(2) Uani 1 1 d . . . . .
C15 C 0.81966(12) 0.3366(2) 0.75967(5) 0.0249(3) Uani 1 1 d . . . . .
H15 H 0.863278 0.482405 0.757617 0.030 Uiso 1 1 calc R U . . .
C16 C 0.86874(13) 0.1831(2) 0.80325(5) 0.0304(3) Uani 1 1 d . . . . .
H16 H 0.946229 0.228352 0.830885 0.036 Uiso 1 1 calc R U . . .

loop_
_atom_site_aniso_label
_atom_site_aniso_U_11
_atom_site_aniso_U_22
_atom_site_aniso_U_33
_atom_site_aniso_U_23
_atom_site_aniso_U_13
_atom_site_aniso_U_12
N1 0.0296(5) 0.0329(6) 0.0271(5) 0.0084(5) 0.0073(4) 0.0010(5)
N2 0.0329(6) 0.0304(6) 0.0279(5) 0.0070(5) 0.0059(4) 0.0037(5)
O1 0.0188(4) 0.0353(5) 0.0292(4) 0.0113(4) 0.0063(3) 0.0007(4)
O2 0.0271(4) 0.0312(5) 0.0237(4) 0.0010(4) 0.0065(4) -0.0076(4)
C1 0.0205(5) 0.0213(6) 0.0202(5) -0.0019(4) 0.0052(4) 0.0003(4)
C2 0.0248(6) 0.0209(6) 0.0201(5) -0.0008(4) 0.0048(4) 0.0003(5)
C3 0.0259(6) 0.0313(7) 0.0226(6) 0.0038(5) 0.0015(5) 0.0038(5)
C4 0.0203(6) 0.0366(7) 0.0277(6) 0.0003(5) 0.0037(5) 0.0016(5)
C5 0.0232(6) 0.0283(7) 0.0235(6) -0.0003(5) 0.0079(5) -0.0022(5)
C6 0.0230(5) 0.0206(6) 0.0188(5) -0.0015(5) 0.0052(4) 0.0003(4)
C7 0.0360(7) 0.0244(7) 0.0331(7) 0.0009(5) 0.0100(5) -0.0024(5)
C8 0.0361(7) 0.0259(7) 0.0247(6) -0.0019(5) 0.0099(5) -0.0011(5)
C9 0.0224(5) 0.0217(6) 0.0219(6) 0.0041(5) 0.0038(4) 0.0044(4)
C10 0.0374(7) 0.0338(7) 0.0223(6) -0.0014(5) 0.0043(5) -0.0084(6)
C11 0.0398(7) 0.0435(8) 0.0196(6) 0.0017(6) 0.0061(5) -0.0053(6)
C12 0.0321(6) 0.0227(6) 0.0292(6) 0.0023(5) 0.0107(5) -0.0002(5)
C13 0.0246(6) 0.0243(6) 0.0228(6) -0.0018(5) 0.0073(4) -0.0015(5)
C14 0.0208(5) 0.0227(6) 0.0198(5) 0.0002(5) 0.0087(4) 0.0018(4)
C15 0.0239(6) 0.0249(6) 0.0262(6) 0.0015(5) 0.0052(5) -0.0016(5)
C16 0.0284(6) 0.0334(7) 0.0274(6) 0.0032(5) 0.0007(5) -0.0004(5)

loop_
_atom_type_symbol
_atom_type_description
_atom_type_scat_dispersion_real
_atom_type_scat_dispersion_imag
_atom_type_scat_source
C C 0.0137 0.0067 'International Tables Vol C Tables 4.2.6.8 and 6.1.1.4'
H H 0.0000 0.0000 'International Tables Vol C Tables 4.2.6.8 and 6.1.1.4'
N N 0.0241 0.0134 'International Tables Vol C Tables 4.2.6.8 and 6.1.1.4'
O O 0.0389 0.0241 'International Tables Vol C Tables 4.2.6.8 and 6.1.1.4'

loop_
_geom_angle_atom_site_label_1
_geom_angle_atom_site_label_2
_geom_angle_atom_site_label_3
_geom_angle
_geom_angle_site_symmetry_1
_geom_angle_site_symmetry_3
_geom_angle_publ_flag
C11 N1 C7 116.69(11) . . ?
C12 N2 C16 116.46(11) . . ?
C1 O1 H1 116.3(11) . . ?
H2A O2 H2B 103.0(16) . . ?
O1 C1 C2 123.20(10) . . ?
O1 C1 C6 116.84(10) . . ?
C2 C1 C6 119.92(10) . . ?
C3 C2 C1 119.18(11) . . ?
C3 C2 C9 118.58(10) . . ?
C1 C2 C9 122.23(10) . . ?
C4 C3 C2 121.48(11) . . ?
C4 C3 H3 119.3 . . ?
C2 C3 H3 119.3 . . ?
C3 C4 C5 118.96(11) . . ?
C3 C4 H4 120.5 . . ?
C5 C4 H4 120.5 . . ?
C4 C5 C6 121.40(11) . . ?
C4 C5 H5 119.3 . . ?
C6 C5 H5 119.3 . . ?
C5 C6 C1 119.00(11) . . ?
C5 C6 C14 118.93(10) . . ?
C1 C6 C14 122.05(10) . . ?
N1 C7 C8 123.44(12) . . ?
N1 C7 H7 118.3 . . ?
C8 C7 H7 118.3 . . ?
C7 C8 C9 119.50(12) . . ?
C7 C8 H8 120.3 . . ?
C9 C8 H8 120.3 . . ?
C10 C9 C8 117.22(11) . . ?
C10 C9 C2 120.52(11) . . ?
C8 C9 C2 122.20(11) . . ?
C11 C10 C9 119.21(12) . . ?
C11 C10 H10 120.4 . . ?
C9 C10 H10 120.4 . . ?
N1 C11 C10 123.92(12) . . ?
N1 C11 H11 118.0 . . ?
C10 C11 H11 118.0 . . ?
N2 C12 C13 123.87(12) . . ?
N2 C12 H12 118.1 . . ?
C13 C12 H12 118.1 . . ?
C12 C13 C14 119.62(11) . . ?
C12 C13 H13 120.2 . . ?
C14 C13 H13 120.2 . . ?
C13 C14 C15 116.74(11) . . ?
C13 C14 C6 119.66(10) . . ?
C15 C14 C6 123.55(11) . . ?
C16 C15 C14 119.42(12) . . ?
C16 C15 H15 120.3 . . ?
C14 C15 H15 120.3 . . ?
N2 C16 C15 123.86(12) . . ?
N2 C16 H16 118.1 . . ?
C15 C16 H16 118.1 . . ?

loop_
_geom_bond_atom_site_label_1
_geom_bond_atom_site_label_2
_geom_bond_distance
_geom_bond_site_symmetry_2
_geom_bond_publ_flag
N1 C11 1.3303(18) . ?
N1 C7 1.3356(17) . ?
N2 C12 1.3350(17) . ?
N2 C16 1.3410(17) . ?
O1 C1 1.3525(13) . ?
O1 H1 0.93(2) . ?
O2 H2A 0.90(2) . ?
O2 H2B 0.90(2) . ?
C1 C2 1.4004(16) . ?
C1 C6 1.4058(16) . ?
C2 C3 1.3950(16) . ?
C2 C9 1.4906(16) . ?
C3 C4 1.3829(18) . ?
C3 H3 0.9500 . ?
C4 C5 1.3845(17) . ?
C4 H4 0.9500 . ?
C5 C6 1.3969(16) . ?
C5 H5 0.9500 . ?
C6 C14 1.4861(16) . ?
C7 C8 1.3803(18) . ?
C7 H7 0.9500 . ?
C8 C9 1.3885(17) . ?
C8 H8 0.9500 . ?
C9 C10 1.3846(17) . ?
C10 C11 1.3816(19) . ?
C10 H10 0.9500 . ?
C11 H11 0.9500 . ?
C12 C13 1.3798(17) . ?
C12 H12 0.9500 . ?
C13 C14 1.3947(17) . ?
C13 H13 0.9500 . ?
C14 C15 1.3960(16) . ?
C15 C16 1.3802(17) . ?
C15 H15 0.9500 . ?
C16 H16 0.9500 . ?

loop_
_geom_hbond_atom_site_label_D
_geom_hbond_atom_site_label_H
_geom_hbond_atom_site_label_A
_geom_hbond_distance_DH
_geom_hbond_distance_HA
_geom_hbond_distance_DA
_geom_hbond_angle_DHA
_geom_hbond_site_symmetry_A
O1 H1 O2 0.93(2) 1.740(19) 2.5931(12) 151.4(17) 1_655
O2 H2A N2 0.90(2) 1.92(2) 2.8218(14) 179.5(17) 2_666
O2 H2B N1 0.90(2) 1.93(2) 2.8215(14) 168.6(17) 3_676

loop_
_geom_torsion_atom_site_label_1
_geom_torsion_atom_site_label_2
_geom_torsion_atom_site_label_3
_geom_torsion_atom_site_label_4
_geom_torsion
_geom_torsion_site_symmetry_1
_geom_torsion_site_symmetry_2
_geom_torsion_site_symmetry_3
_geom_torsion_site_symmetry_4
_geom_torsion_publ_flag
O1 C1 C2 C3 179.32(11) . . . . ?
C6 C1 C2 C3 1.58(17) . . . . ?
O1 C1 C2 C9 -0.50(18) . . . . ?
C6 C1 C2 C9 -178.24(11) . . . . ?
C1 C2 C3 C4 0.48(18) . . . . ?
C9 C2 C3 C4 -179.70(12) . . . . ?
C2 C3 C4 C5 -2.00(19) . . . . ?
C3 C4 C5 C6 1.50(19) . . . . ?
C4 C5 C6 C1 0.51(18) . . . . ?
C4 C5 C6 C14 -178.27(11) . . . . ?
O1 C1 C6 C5 -179.94(10) . . . . ?
C2 C1 C6 C5 -2.05(17) . . . . ?
O1 C1 C6 C14 -1.19(16) . . . . ?
C2 C1 C6 C14 176.69(10) . . . . ?
C11 N1 C7 C8 -0.31(19) . . . . ?
N1 C7 C8 C9 -0.8(2) . . . . ?
C7 C8 C9 C10 1.32(18) . . . . ?
C7 C8 C9 C2 -175.79(11) . . . . ?
C3 C2 C9 C10 -68.29(16) . . . . ?
C1 C2 C9 C10 111.53(14) . . . . ?
C3 C2 C9 C8 108.73(14) . . . . ?
C1 C2 C9 C8 -71.45(16) . . . . ?
C8 C9 C10 C11 -0.74(19) . . . . ?
C2 C9 C10 C11 176.42(12) . . . . ?
C7 N1 C11 C10 0.9(2) . . . . ?
C9 C10 C11 N1 -0.4(2) . . . . ?
C16 N2 C12 C13 -0.37(18) . . . . ?
N2 C12 C13 C14 -0.77(19) . . . . ?
C12 C13 C14 C15 1.69(16) . . . . ?
C12 C13 C14 C6 -175.87(11) . . . . ?
C5 C6 C14 C13 40.87(16) . . . . ?
C1 C6 C14 C13 -137.88(11) . . . . ?
C5 C6 C14 C15 -136.51(12) . . . . ?
C1 C6 C14 C15 44.74(17) . . . . ?
C13 C14 C15 C16 -1.53(17) . . . . ?
C6 C14 C15 C16 175.92(11) . . . . ?
C12 N2 C16 C15 0.54(19) . . . . ?
C14 C15 C16 N2 0.4(2) . . . . ?
